data_4128145
loop_
_publ_author_name
'Zhang, Zhen'
'Xie, Sujun'
'Cheng, Bin'
'Zhai, Hongbin'
'Li, Yun'

_publ_section_title
;
 Enantioselective Total Synthesis of (+)-Arboridinine.
;
_journal_issue 17
_journal_name_full 'Journal of the American Chemical Society'
_journal_page_first 7147
_journal_page_last 7154
_journal_paper_doi 10.1021/jacs.9b02362
_journal_volume 141
_journal_year 2019
_chemical_formula_moiety 'C19 H25 N O4'
_chemical_formula_sum 'C19 H25 N O4'
_chemical_formula_weight 331.40
_space_group_crystal_system monoclinic
_space_group_IT_number 14
_space_group_name_Hall '-P 2ybc'
_space_group_name_H-M_alt 'P 1 21/c 1'
_symmetry_space_group_name_Hall '-P 2ybc'
_symmetry_space_group_name_H-M 'P 1 21/c 1'
_atom_sites_solution_hydrogens geom
_atom_sites_solution_primary direct
_atom_sites_solution_secondary difmap
_audit_creation_date 2017-10-13
_audit_creation_method
;
Olex2 1.2
(compiled 2017.03.28 svn.r3405 for OlexSys, GUI svn.r5337)
;
_cell_angle_alpha 90.00
_cell_angle_beta 113.530(9)
_cell_angle_gamma 90.00
_cell_formula_units_Z 4
_cell_length_a 13.1415(11)
_cell_length_b 10.9429(7)
_cell_length_c 12.8855(9)
_cell_measurement_reflns_used 868
_cell_measurement_temperature 173.00(10)
_cell_measurement_theta_max 23.8750
_cell_measurement_theta_min 3.8640
_cell_volume 1698.9(2)
_computing_cell_refinement
;
CrysAlisPro, Agilent Technologies,
Version 1.171.36.28 (release 01-02-2013 CrysAlis171 .NET)
(compiled Feb  1 2013,16:14:44)
;
_computing_data_collection
;
CrysAlisPro, Agilent Technologies,
Version 1.171.36.28 (release 01-02-2013 CrysAlis171 .NET)
(compiled Feb  1 2013,16:14:44)
;
_computing_data_reduction
;
CrysAlisPro, Agilent Technologies,
Version 1.171.36.28 (release 01-02-2013 CrysAlis171 .NET)
(compiled Feb  1 2013,16:14:44)
;
_computing_molecular_graphics 'Olex2 (Dolomanov et al., 2009)'
_computing_publication_material 'Olex2 (Dolomanov et al., 2009)'
_computing_structure_refinement 'ShelXL (Sheldrick, 2015)'
_computing_structure_solution 'ShelXS (Sheldrick, 2008)'
_diffrn_ambient_temperature 173.00(10)
_diffrn_detector_area_resol_mean 16.0733
_diffrn_measured_fraction_theta_full 0.998
_diffrn_measured_fraction_theta_max 0.998
_diffrn_measurement_details
;
#__ type_ start__ end____ width___ exp.time_
  1 omega  -20.00    7.00   1.5000    4.0000
omega____ theta____ kappa____ phi______ frames
    -      -19.5055  -99.0000  -90.0000 18

#__ type_ start__ end____ width___ exp.time_
  2 omega   36.00   96.00   1.5000    4.0000
omega____ theta____ kappa____ phi______ frames
    -       22.7867  178.0000  -60.0000 40

#__ type_ start__ end____ width___ exp.time_
  3 omega  -53.00  -11.00   1.5000    4.0000
omega____ theta____ kappa____ phi______ frames
    -       22.7867  -19.0000  -60.0000 28

#__ type_ start__ end____ width___ exp.time_
  4 omega   64.00   89.50   1.5000    4.0000
omega____ theta____ kappa____ phi______ frames
    -       22.7867  -19.0000  -60.0000 17

#__ type_ start__ end____ width___ exp.time_
  5 omega    9.00   93.00   1.5000    4.0000
omega____ theta____ kappa____ phi______ frames
    -       22.7867   57.0000   30.0000 56
;
_diffrn_measurement_device_type 'SuperNova, Dual, Cu at zero, Eos'
_diffrn_measurement_method '\w scans'
_diffrn_orient_matrix_UB_11 0.0047198000
_diffrn_orient_matrix_UB_12 0.0356252000
_diffrn_orient_matrix_UB_13 -0.0438419000
_diffrn_orient_matrix_UB_21 -0.0239453000
_diffrn_orient_matrix_UB_22 0.0506033000
_diffrn_orient_matrix_UB_23 0.0164472000
_diffrn_orient_matrix_UB_31 0.0535347000
_diffrn_orient_matrix_UB_32 0.0194479000
_diffrn_orient_matrix_UB_33 0.0375510000
_diffrn_radiation_monochromator mirror
_diffrn_radiation_type MoK\a
_diffrn_radiation_wavelength 0.71073
_diffrn_reflns_av_R_equivalents 0.0527
_diffrn_reflns_av_unetI/netI 0.0938
_diffrn_reflns_limit_h_max 16
_diffrn_reflns_limit_h_min -16
_diffrn_reflns_limit_k_max 13
_diffrn_reflns_limit_k_min -13
_diffrn_reflns_limit_l_max 15
_diffrn_reflns_limit_l_min -15
_diffrn_reflns_number 6347
_diffrn_reflns_theta_full 26.02
_diffrn_reflns_theta_max 26.02
_diffrn_reflns_theta_min 3.38
_diffrn_source 'SuperNova (Mo) X-ray Source'
_exptl_absorpt_coefficient_mu 0.090
_exptl_absorpt_correction_T_max 1.00000
_exptl_absorpt_correction_T_min 0.80816
_exptl_absorpt_correction_type multi-scan
_exptl_absorpt_process_details
;
CrysAlisPro, Agilent Technologies,
Version 1.171.36.28 (release 01-02-2013 CrysAlis171 .NET)
(compiled Feb  1 2013,16:14:44)
Empirical absorption correction using spherical harmonics,
 implemented in SCALE3 ABSPACK scaling algorithm.
;
_exptl_crystal_colour 'clear light colourless'
_exptl_crystal_colour_lustre clear
_exptl_crystal_colour_modifier light
_exptl_crystal_colour_primary colourless
_exptl_crystal_density_diffrn 1.296
_exptl_crystal_density_method 'not measured'
_exptl_crystal_description block
_exptl_crystal_F_000 712
_exptl_crystal_size_max 0.23
_exptl_crystal_size_mid 0.18
_exptl_crystal_size_min 0.14
_refine_diff_density_max 0.216
_refine_diff_density_min -0.244
_refine_diff_density_rms 0.056
_refine_ls_extinction_method none
_refine_ls_goodness_of_fit_ref 1.074
_refine_ls_hydrogen_treatment constr
_refine_ls_matrix_type full
_refine_ls_number_parameters 221
_refine_ls_number_reflns 3345
_refine_ls_number_restraints 0
_refine_ls_restrained_S_all 1.074
_refine_ls_R_factor_all 0.1150
_refine_ls_R_factor_gt 0.0615
_refine_ls_shift/su_max 0.001
_refine_ls_shift/su_mean 0.000
_refine_ls_structure_factor_coef Fsqd
_refine_ls_weighting_details 'calc w=1/[\s^2^(Fo^2^)+(0.0476P)^2^+0.1563P] where P=(Fo^2^+2Fc^2^)/3'
_refine_ls_weighting_scheme calc
_refine_ls_wR_factor_gt 0.1252
_refine_ls_wR_factor_ref 0.1642
_reflns_number_gt 1961
_reflns_number_total 3345
_reflns_threshold_expression >2sigma(I)
_cod_data_source_file 36.cif
_cod_data_source_block weijian_1011_1
_cod_database_code 4128145
_chemical_oxdiff_formula 'C H O N S'
_reflns_odcompleteness_completeness 99.70
_reflns_odcompleteness_iscentric 1
_reflns_odcompleteness_theta 26.32
_olex2_refinement_description
;
1. Fixed Uiso
 At 1.2 times of:
  All C(H) groups, All C(H,H) groups
 At 1.5 times of:
  All C(H,H,H) groups, All O(H) groups
2.a Ternary CH refined with riding coordinates:
 C3(H3), C8(H8)
2.b Secondary CH2 refined with riding coordinates:
 C1(H1A,H1B), C5(H5A,H5B), C7(H7A,H7B), C13(H13A,H13B)
2.c Aromatic/amide H refined with riding coordinates:
 C15(H15), C16(H16), C17(H17), C18(H18), C19(H19)
2.d Idealised Me refined as rotating group:
 C10(H10A,H10B,H10C), C11(H11A,H11B,H11C), C12(H12A,H12B,H12C)
2.e Idealised tetrahedral OH refined as rotating group:
 O2(H2)
;
_olex2_date_sample_data_collection 2017-10-12
_olex2_submission_special_instructions 'No special instructions were received'

loop_
_space_group_symop_id
_space_group_symop_operation_xyz
1 'x, y, z'
2 '-x, y+1/2, -z+1/2'
3 '-x, -y, -z'
4 'x, -y-1/2, z-1/2'

loop_
_atom_site_label
_atom_site_type_symbol
_atom_site_fract_x
_atom_site_fract_y
_atom_site_fract_z
_atom_site_U_iso_or_equiv
_atom_site_adp_type
_atom_site_occupancy
_atom_site_calc_flag
_atom_site_refinement_flags_posn
O1 O -0.14241(17) -0.6558(2) 0.12240(15) 0.0437(6) Uani 1 d .
O2 O -0.36686(16) -0.8615(2) -0.11521(15) 0.0374(6) Uani 1 d .
H2 H -0.4258 -0.8767 -0.1683 0.056 Uiso 1 calc GR
O3 O -0.50291(17) -0.8004(2) -0.33668(16) 0.0442(6) Uani 1 d .
O4 O -0.49270(15) -0.60786(19) -0.38934(14) 0.0335(5) Uani 1 d .
N1 N -0.17177(17) -0.5718(2) -0.14915(17) 0.0253(6) Uani 1 d .
C1 C -0.2744(2) -0.5983(3) -0.2469(2) 0.0261(7) Uani 1 d .
H1A H -0.2574 -0.6458 -0.3016 0.031 Uiso 1 calc R
H1B H -0.3083 -0.5222 -0.2829 0.031 Uiso 1 calc R
C2 C -0.3566(2) -0.6697(3) -0.2119(2) 0.0222(6) Uani 1 d .
C3 C -0.2991(2) -0.7887(3) -0.1544(2) 0.0260(7) Uani 1 d .
H3 H -0.2815 -0.8367 -0.2092 0.031 Uiso 1 calc R
C4 C -0.1912(2) -0.7586(3) -0.0544(2) 0.0266(7) Uani 1 d .
C5 C -0.1170(2) -0.6861(3) -0.0986(2) 0.0286(7) Uani 1 d .
H5A H -0.0465 -0.6687 -0.0368 0.034 Uiso 1 calc R
H5B H -0.1028 -0.7340 -0.1547 0.034 Uiso 1 calc R
C6 C -0.2139(2) -0.6751(3) 0.0296(2) 0.0288(7) Uani 1 d .
C7 C -0.3279(2) -0.6237(3) -0.0057(2) 0.0396(8) Uani 1 d .
H7A H -0.3225 -0.5507 0.0388 0.047 Uiso 1 calc R
H7B H -0.3720 -0.6824 0.0148 0.047 Uiso 1 calc R
C8 C -0.3923(2) -0.5904(3) -0.1308(2) 0.0266(7) Uani 1 d .
H8 H -0.3748 -0.5051 -0.1402 0.032 Uiso 1 calc R
C9 C -0.4578(2) -0.7023(3) -0.3180(2) 0.0266(7) Uani 1 d .
C10 C -0.5911(2) -0.6266(3) -0.4918(2) 0.0365(8) Uani 1 d .
H10A H -0.6332 -0.6934 -0.4810 0.055 Uiso 1 calc GR
H10B H -0.5698 -0.6451 -0.5532 0.055 Uiso 1 calc GR
H10C H -0.6355 -0.5538 -0.5091 0.055 Uiso 1 calc GR
C11 C -0.5164(2) -0.5966(3) -0.1555(2) 0.0335(7) Uani 1 d .
H11A H -0.5368 -0.6797 -0.1496 0.050 Uiso 1 calc GR
H11B H -0.5586 -0.5668 -0.2305 0.050 Uiso 1 calc GR
H11C H -0.5314 -0.5471 -0.1016 0.050 Uiso 1 calc GR
C12 C -0.1299(3) -0.8745(3) 0.0047(2) 0.0392(8) Uani 1 d .
H12A H -0.1087 -0.9207 -0.0468 0.059 Uiso 1 calc GR
H12B H -0.1778 -0.9230 0.0281 0.059 Uiso 1 calc GR
H12C H -0.0647 -0.8523 0.0697 0.059 Uiso 1 calc GR
C13 C -0.0977(2) -0.4970(3) -0.1830(2) 0.0304(7) Uani 1 d .
H13A H -0.0908 -0.5346 -0.2480 0.036 Uiso 1 calc R
H13B H -0.0246 -0.4961 -0.1217 0.036 Uiso 1 calc R
C14 C -0.1368(2) -0.3671(3) -0.2125(2) 0.0270(7) Uani 1 d .
C15 C -0.1210(2) -0.3068(3) -0.2994(2) 0.0348(8) Uani 1 d .
H15 H -0.0935 -0.3495 -0.3450 0.042 Uiso 1 calc R
C16 C -0.1458(3) -0.1832(3) -0.3191(3) 0.0419(9) Uani 1 d .
H16 H -0.1346 -0.1439 -0.3777 0.050 Uiso 1 calc R
C17 C -0.1866(2) -0.1190(3) -0.2532(2) 0.0412(8) Uani 1 d .
H17 H -0.2017 -0.0360 -0.2656 0.049 Uiso 1 calc R
C18 C -0.2051(3) -0.1786(3) -0.1678(3) 0.0410(8) Uani 1 d .
H18 H -0.2341 -0.1358 -0.1234 0.049 Uiso 1 calc R
C19 C -0.1806(2) -0.3014(3) -0.1479(2) 0.0326(7) Uani 1 d .
H19 H -0.1936 -0.3406 -0.0904 0.039 Uiso 1 calc R

loop_
_atom_site_aniso_label
_atom_site_aniso_U_11
_atom_site_aniso_U_22
_atom_site_aniso_U_33
_atom_site_aniso_U_23
_atom_site_aniso_U_13
_atom_site_aniso_U_12
O1 0.0403(13) 0.0561(16) 0.0253(10) -0.0075(11) 0.0032(10) 0.0041(12)
O2 0.0344(12) 0.0321(13) 0.0363(11) 0.0075(10) 0.0043(9) -0.0105(10)
O3 0.0452(14) 0.0250(12) 0.0442(12) -0.0023(11) -0.0015(11) -0.0090(11)
O4 0.0282(11) 0.0357(13) 0.0268(10) 0.0042(10) 0.0007(9) -0.0040(10)
N1 0.0236(12) 0.0239(14) 0.0271(11) 0.0036(11) 0.0087(10) 0.0009(11)
C1 0.0238(14) 0.0297(17) 0.0227(13) -0.0008(13) 0.0072(11) -0.0021(13)
C2 0.0237(14) 0.0201(15) 0.0219(13) 0.0004(12) 0.0082(11) -0.0012(12)
C3 0.0283(15) 0.0212(16) 0.0269(14) 0.0012(13) 0.0094(12) -0.0014(13)
C4 0.0289(16) 0.0197(15) 0.0270(14) 0.0037(13) 0.0067(12) 0.0020(13)
C5 0.0268(15) 0.0261(17) 0.0315(14) 0.0005(14) 0.0103(13) 0.0018(13)
C6 0.0340(16) 0.0267(17) 0.0226(14) 0.0009(14) 0.0082(13) -0.0016(14)
C7 0.0364(18) 0.054(2) 0.0273(15) -0.0092(16) 0.0116(14) 0.0022(17)
C8 0.0235(14) 0.0268(17) 0.0283(13) -0.0019(14) 0.0092(12) -0.0013(13)
C9 0.0261(15) 0.0276(17) 0.0249(14) -0.0034(14) 0.0091(12) -0.0001(13)
C10 0.0309(17) 0.044(2) 0.0267(14) 0.0013(15) 0.0034(13) 0.0004(15)
C11 0.0260(15) 0.0399(19) 0.0351(15) 0.0000(15) 0.0126(13) 0.0014(14)
C12 0.0384(18) 0.0309(19) 0.0392(16) 0.0060(16) 0.0060(15) 0.0031(15)
C13 0.0252(15) 0.0345(19) 0.0298(14) -0.0006(15) 0.0092(12) -0.0039(14)
C14 0.0190(14) 0.0310(18) 0.0278(14) 0.0024(14) 0.0059(12) -0.0030(13)
C15 0.0318(17) 0.043(2) 0.0304(15) 0.0019(16) 0.0134(14) -0.0083(15)
C16 0.0414(19) 0.045(2) 0.0340(16) 0.0142(17) 0.0098(15) -0.0087(17)
C17 0.0343(18) 0.0322(19) 0.0475(18) 0.0057(17) 0.0063(16) -0.0043(15)
C18 0.0383(19) 0.039(2) 0.0440(17) -0.0016(17) 0.0151(15) 0.0035(16)
C19 0.0321(17) 0.0347(19) 0.0308(15) 0.0036(15) 0.0124(14) -0.0001(15)

loop_
_atom_type_symbol
_atom_type_description
_atom_type_scat_dispersion_real
_atom_type_scat_dispersion_imag
_atom_type_scat_source
C C 0.0033 0.0016 'International Tables Vol C Tables 4.2.6.8 and 6.1.1.4'
H H 0.0000 0.0000 'International Tables Vol C Tables 4.2.6.8 and 6.1.1.4'
N N 0.0061 0.0033 'International Tables Vol C Tables 4.2.6.8 and 6.1.1.4'
O O 0.0106 0.0060 'International Tables Vol C Tables 4.2.6.8 and 6.1.1.4'

loop_
_geom_angle_atom_site_label_1
_geom_angle_atom_site_label_2
_geom_angle_atom_site_label_3
_geom_angle
C3 O2 H2 109.5
C9 O4 C10 117.0(2)
C1 N1 C13 110.38(19)
C5 N1 C1 109.6(2)
C5 N1 C13 110.1(2)
N1 C1 H1A 109.4
N1 C1 H1B 109.4
N1 C1 C2 111.24(19)
H1A C1 H1B 108.0
C2 C1 H1A 109.4
C2 C1 H1B 109.4
C1 C2 C8 110.2(2)
C3 C2 C1 107.7(2)
C3 C2 C8 111.5(2)
C9 C2 C1 108.65(19)
C9 C2 C3 108.7(2)
C9 C2 C8 110.0(2)
O2 C3 C2 112.8(2)
O2 C3 H3 108.5
O2 C3 C4 108.9(2)
C2 C3 H3 108.5
C4 C3 C2 109.7(2)
C4 C3 H3 108.5
C3 C4 C5 108.3(2)
C3 C4 C6 110.4(2)
C3 C4 C12 111.6(2)
C5 C4 C6 106.6(2)
C12 C4 C5 109.1(2)
C12 C4 C6 110.8(2)
N1 C5 C4 109.6(2)
N1 C5 H5A 109.7
N1 C5 H5B 109.7
C4 C5 H5A 109.7
C4 C5 H5B 109.7
H5A C5 H5B 108.2
O1 C6 C4 120.6(3)
O1 C6 C7 121.7(3)
C7 C6 C4 117.6(2)
C6 C7 H7A 107.7
C6 C7 H7B 107.7
C6 C7 C8 118.4(2)
H7A C7 H7B 107.1
C8 C7 H7A 107.7
C8 C7 H7B 107.7
C2 C8 H8 107.4
C7 C8 C2 112.5(2)
C7 C8 H8 107.4
C11 C8 C2 114.4(2)
C11 C8 C7 107.6(2)
C11 C8 H8 107.4
O3 C9 O4 123.1(2)
O3 C9 C2 125.0(3)
O4 C9 C2 112.0(2)
O4 C10 H10A 109.5
O4 C10 H10B 109.5
O4 C10 H10C 109.5
H10A C10 H10B 109.5
H10A C10 H10C 109.5
H10B C10 H10C 109.5
C8 C11 H11A 109.5
C8 C11 H11B 109.5
C8 C11 H11C 109.5
H11A C11 H11B 109.5
H11A C11 H11C 109.5
H11B C11 H11C 109.5
C4 C12 H12A 109.5
C4 C12 H12B 109.5
C4 C12 H12C 109.5
H12A C12 H12B 109.5
H12A C12 H12C 109.5
H12B C12 H12C 109.5
N1 C13 H13A 108.8
N1 C13 H13B 108.8
N1 C13 C14 113.7(2)
H13A C13 H13B 107.7
C14 C13 H13A 108.8
C14 C13 H13B 108.8
C15 C14 C13 120.4(3)
C15 C14 C19 118.1(3)
C19 C14 C13 121.3(3)
C14 C15 H15 119.6
C14 C15 C16 120.7(3)
C16 C15 H15 119.6
C15 C16 H16 119.7
C17 C16 C15 120.5(3)
C17 C16 H16 119.7
C16 C17 H17 120.3
C16 C17 C18 119.4(3)
C18 C17 H17 120.3
C17 C18 H18 119.9
C17 C18 C19 120.3(3)
C19 C18 H18 119.9
C14 C19 H19 119.5
C18 C19 C14 121.0(3)
C18 C19 H19 119.5

loop_
_geom_bond_atom_site_label_1
_geom_bond_atom_site_label_2
_geom_bond_distance
O1 C6 1.208(3)
O2 H2 0.8200
O2 C3 1.428(3)
O3 C9 1.204(3)
O4 C9 1.336(3)
O4 C10 1.447(3)
N1 C1 1.461(3)
N1 C5 1.460(3)
N1 C13 1.465(3)
C1 H1A 0.9700
C1 H1B 0.9700
C1 C2 1.540(4)
C2 C3 1.539(4)
C2 C8 1.568(4)
C2 C9 1.520(4)
C3 H3 0.9800
C3 C4 1.524(4)
C4 C5 1.532(4)
C4 C6 1.534(4)
C4 C12 1.532(4)
C5 H5A 0.9700
C5 H5B 0.9700
C6 C7 1.491(4)
C7 H7A 0.9700
C7 H7B 0.9700
C7 C8 1.536(3)
C8 H8 0.9800
C8 C11 1.534(4)
C10 H10A 0.9600
C10 H10B 0.9600
C10 H10C 0.9600
C11 H11A 0.9600
C11 H11B 0.9600
C11 H11C 0.9600
C12 H12A 0.9600
C12 H12B 0.9600
C12 H12C 0.9600
C13 H13A 0.9700
C13 H13B 0.9700
C13 C14 1.508(4)
C14 C15 1.385(4)
C14 C19 1.385(4)
C15 H15 0.9300
C15 C16 1.391(5)
C16 H16 0.9300
C16 C17 1.366(4)
C17 H17 0.9300
C17 C18 1.381(4)
C18 H18 0.9300
C18 C19 1.383(4)
C19 H19 0.9300

loop_
_geom_torsion_atom_site_label_1
_geom_torsion_atom_site_label_2
_geom_torsion_atom_site_label_3
_geom_torsion_atom_site_label_4
_geom_torsion
O1 C6 C7 C8 147.6(3)
O2 C3 C4 C5 177.2(2)
O2 C3 C4 C6 -66.5(3)
O2 C3 C4 C12 57.1(3)
N1 C1 C2 C3 -58.5(3)
N1 C1 C2 C8 63.4(3)
N1 C1 C2 C9 -176.0(2)
N1 C13 C14 C15 -143.6(2)
N1 C13 C14 C19 42.0(3)
C1 N1 C5 C4 -63.2(3)
C1 N1 C13 C14 71.4(3)
C1 C2 C3 O2 178.38(19)
C1 C2 C3 C4 56.9(3)
C1 C2 C8 C7 -99.2(3)
C1 C2 C8 C11 137.7(2)
C1 C2 C9 O3 136.0(3)
C1 C2 C9 O4 -44.7(3)
C2 C3 C4 C5 -59.0(3)
C2 C3 C4 C6 57.3(3)
C2 C3 C4 C12 -179.1(2)
C3 C2 C8 C7 20.3(3)
C3 C2 C8 C11 -102.8(3)
C3 C2 C9 O3 19.1(4)
C3 C2 C9 O4 -161.6(2)
C3 C4 C5 N1 61.7(3)
C3 C4 C6 O1 168.6(3)
C3 C4 C6 C7 -8.9(4)
C4 C6 C7 C8 -34.9(4)
C5 N1 C1 C2 62.3(3)
C5 N1 C13 C14 -167.5(2)
C5 C4 C6 O1 -74.0(3)
C5 C4 C6 C7 108.5(3)
C6 C4 C5 N1 -57.0(3)
C6 C7 C8 C2 27.9(4)
C6 C7 C8 C11 154.8(3)
C8 C2 C3 O2 57.4(3)
C8 C2 C3 C4 -64.1(3)
C8 C2 C9 O3 -103.3(3)
C8 C2 C9 O4 76.1(3)
C9 C2 C3 O2 -64.1(3)
C9 C2 C3 C4 174.4(2)
C9 C2 C8 C7 141.0(3)
C9 C2 C8 C11 17.9(3)
C10 O4 C9 O3 1.5(4)
C10 O4 C9 C2 -177.9(2)
C12 C4 C5 N1 -176.7(2)
C12 C4 C6 O1 44.5(4)
C12 C4 C6 C7 -133.0(3)
C13 N1 C1 C2 -176.3(2)
C13 N1 C5 C4 175.2(2)
C13 C14 C15 C16 -173.0(3)
C13 C14 C19 C18 172.9(3)
C14 C15 C16 C17 -0.1(5)
C15 C14 C19 C18 -1.6(4)
C15 C16 C17 C18 -1.3(5)
C16 C17 C18 C19 1.2(4)
C17 C18 C19 C14 0.2(5)
C19 C14 C15 C16 1.6(4)
